data_4506097
loop_
_publ_author_name
'Zhu, Yan'
'Luo, Feng'
'Song, Yu-mei'
'Feng, Xue-feng'
'Luo, Ming-biao'
'Liao, Zhen-wei'
'Sun, Gong-ming'
'Tian, Xiao-zhao'
'Yuan, Zi-Jun'

_publ_section_title
;
 The First One-Pot Synthesis of Multinuclear 3d-4f Metal--Organic
 Compounds Involving a Polytopic N,O-Donor Ligand Formed in Situ
;
_journal_issue 5
_journal_name_full 'Crystal Growth &amp; Design'
_journal_page_first 2158
_journal_paper_doi 10.1021/cg3002509
_journal_volume 12
_journal_year 2012
_chemical_formula_sum 'C120 H86 Co4 N12 O14 Tb2'
_chemical_formula_weight 2473.57
_chemical_name_systematic
; 
 ? 
;
_space_group_IT_number 176
_symmetry_cell_setting hexagonal
_symmetry_space_group_name_Hall '-P 6c'
_symmetry_space_group_name_H-M 'P 63/m'
_atom_sites_solution_hydrogens geom
_atom_sites_solution_primary direct
_atom_sites_solution_secondary difmap
_audit_creation_method SHELXL-97
_cell_angle_alpha 90.00
_cell_angle_beta 90.00
_cell_angle_gamma 120.00
_cell_formula_units_Z 1
_cell_length_a 13.3911(7)
_cell_length_b 13.3911(7)
_cell_length_c 18.4749(18)
_cell_measurement_reflns_used 2438
_cell_measurement_temperature 296(2)
_cell_measurement_theta_max 26.53
_cell_measurement_theta_min 3.04
_cell_volume 2869.1(4)
_computing_cell_refinement 'Bruker SMART'
_computing_data_collection 'Bruker SMART'
_computing_data_reduction 'Bruker SAINT'
_computing_molecular_graphics 'Bruker SHELXTL'
_computing_publication_material 'Bruker SHELXTL'
_computing_structure_refinement 'SHELXL-97 (Sheldrick, 1997)'
_computing_structure_solution 'SHELXS-97 (Sheldrick, 1990)'
_diffrn_ambient_temperature 296(2)
_diffrn_measured_fraction_theta_full 1.000
_diffrn_measured_fraction_theta_max 1.000
_diffrn_measurement_device_type 'CCD area detector'
_diffrn_measurement_method 'phi and omega scans'
_diffrn_radiation_monochromator graphite
_diffrn_radiation_source 'fine-focus sealed tube'
_diffrn_radiation_type MoK\a
_diffrn_radiation_wavelength 0.71073
_diffrn_reflns_av_R_equivalents 0.0580
_diffrn_reflns_av_sigmaI/netI 0.0377
_diffrn_reflns_limit_h_max 15
_diffrn_reflns_limit_h_min -15
_diffrn_reflns_limit_k_max 13
_diffrn_reflns_limit_k_min -15
_diffrn_reflns_limit_l_max 20
_diffrn_reflns_limit_l_min -21
_diffrn_reflns_number 13931
_diffrn_reflns_theta_full 24.98
_diffrn_reflns_theta_max 24.98
_diffrn_reflns_theta_min 1.76
_exptl_absorpt_coefficient_mu 1.846
_exptl_absorpt_correction_T_max 0.7091
_exptl_absorpt_correction_T_min 0.6554
_exptl_absorpt_correction_type none
_exptl_crystal_density_diffrn 1.432
_exptl_crystal_density_meas 0
_exptl_crystal_density_method 'not measured'
_exptl_crystal_F_000 1240
_exptl_crystal_size_max 0.25
_exptl_crystal_size_mid 0.25
_exptl_crystal_size_min 0.20
_refine_diff_density_max 0.477
_refine_diff_density_min -1.299
_refine_diff_density_rms 0.083
_refine_ls_extinction_method none
_refine_ls_goodness_of_fit_ref 1.089
_refine_ls_hydrogen_treatment mixed
_refine_ls_matrix_type full
_refine_ls_number_parameters 138
_refine_ls_number_reflns 1744
_refine_ls_number_restraints 2
_refine_ls_restrained_S_all 1.088
_refine_ls_R_factor_all 0.0714
_refine_ls_R_factor_gt 0.0516
_refine_ls_shift/su_max 0.000
_refine_ls_shift/su_mean 0.000
_refine_ls_structure_factor_coef Fsqd
_refine_ls_weighting_details 'calc w=1/[\s^2^(Fo^2^)+(0.0635P)^2^+2.8515P] where P=(Fo^2^+2Fc^2^)/3'
_refine_ls_weighting_scheme calc
_refine_ls_wR_factor_gt 0.1316
_refine_ls_wR_factor_ref 0.1434
_reflns_number_gt 1350
_reflns_number_total 1744
_reflns_threshold_expression >2sigma(I)
_cod_data_source_file cg3002509_si_002.cif
_cod_data_source_block 9
_cod_depositor_comments
;
The following automatic conversions were performed:

'_symmetry_cell_setting' value 'Hexagonal' changed to 'hexagonal'
according to /home/saulius/struct/CIF-dictionaries/cif_core.dic
dictionary named 'cif_core.dic' version 2.4.1 from 2010-06-29.

Automatic conversion script
Id: cif_fix_values 1715 2011-07-08 13:25:40Z adriana 
;
_cod_original_sg_symbol_H-M P6(3)/m
_cod_database_code 4506097

loop_
_symmetry_equiv_pos_as_xyz
'x, y, z'
'-y, x-y, z'
'-x+y, -x, z'
'-x, -y, z+1/2'
'y, -x+y, z+1/2'
'x-y, x, z+1/2'
'-x, -y, -z'
'y, -x+y, -z'
'x-y, x, -z'
'x, y, -z-1/2'
'-y, x-y, -z-1/2'
'-x+y, -x, -z-1/2'

loop_
_atom_site_label
_atom_site_type_symbol
_atom_site_fract_x
_atom_site_fract_y
_atom_site_fract_z
_atom_site_U_iso_or_equiv
_atom_site_adp_type
_atom_site_occupancy
_atom_site_symmetry_multiplicity
_atom_site_calc_flag
_atom_site_refinement_flags
C1 C 0.4743(7) 0.6226(6) 0.5304(3) 0.084(2) Uani 1 1 d .
H1 H 0.4066 0.5857 0.5573 0.047(14) Uiso 1 1 calc R
C2 C 0.5747(8) 0.6295(7) 0.5589(4) 0.097(3) Uani 1 1 d .
H2 H 0.5731 0.5975 0.6038 0.09(2) Uiso 1 1 calc R
C3 C 0.6732(8) 0.6831(7) 0.5207(4) 0.093(2) Uani 1 1 d .
H3 H 0.7399 0.6885 0.5399 0.09(2) Uiso 1 1 calc R
C4 C 0.5723(5) 0.7194(5) 0.4263(3) 0.0563(13) Uani 1 1 d .
C5 C 0.6776(6) 0.7305(6) 0.4530(3) 0.0739(18) Uani 1 1 d .
C6 C 0.5679(5) 0.7688(4) 0.3592(3) 0.0506(12) Uani 1 1 d .
C7 C 0.6694(5) 0.8298(5) 0.3193(3) 0.0597(15) Uani 1 1 d .
C8 C 0.7705(6) 0.8367(7) 0.3464(4) 0.083(2) Uani 1 1 d .
H8 H 0.8377 0.8758 0.3192 0.14(3) Uiso 1 1 calc R
C9 C 0.7753(7) 0.7892(7) 0.4103(4) 0.088(2) Uani 1 1 d .
H9 H 0.8447 0.7962 0.4256 0.10(2) Uiso 1 1 calc R
C10 C 0.6698(7) 0.8919(8) 0.2500 0.064(2) Uani 1 2 d S
H10 H 0.5972 0.8931 0.2500 0.076 Uiso 1 2 d SR
C11 C 0.7677(10) 1.0205(10) 0.2500 0.091(3) Uani 1 2 d SD
Co1 Co 0.3333 0.6667 0.41484(6) 0.0529(4) Uani 1 3 d S
H1A H 0.0345(14) 0.485(10) 0.2500 0.00(3) Uiso 0.33 2 d SPD
H3A H 0.850(9) 1.009(8) 0.2500 0.10(3) Uiso 1 2 d S
H4A H 0.748(8) 1.050(7) 0.205(3) 0.16(4) Uiso 1 1 d D
N1 N 0.4725(5) 0.6665(4) 0.4669(2) 0.0635(13) Uani 1 1 d .
O1 O 0.4685(3) 0.7575(3) 0.33925(16) 0.0518(9) Uani 1 1 d .
O2 O 0.1077(9) 0.5189(10) 0.2500 0.031(3) Uani 0.33 2 d SPD
Tb1 Tb 0.3333 0.6667 0.2500 0.0645(3) Uani 1 6 d S

loop_
_atom_site_aniso_label
_atom_site_aniso_U_11
_atom_site_aniso_U_22
_atom_site_aniso_U_33
_atom_site_aniso_U_23
_atom_site_aniso_U_13
_atom_site_aniso_U_12
C1 0.103(6) 0.085(5) 0.053(3) 0.015(3) -0.008(4) 0.040(4)
C2 0.130(7) 0.105(6) 0.066(4) 0.006(4) -0.039(5) 0.067(6)
C3 0.116(7) 0.102(6) 0.083(5) 0.005(4) -0.022(5) 0.071(6)
C4 0.064(4) 0.058(3) 0.052(3) -0.014(3) -0.012(3) 0.035(3)
C5 0.083(5) 0.092(5) 0.069(4) -0.012(4) -0.020(4) 0.061(4)
C6 0.056(3) 0.054(3) 0.045(3) -0.012(2) -0.009(2) 0.030(3)
C7 0.051(3) 0.076(4) 0.056(3) -0.006(3) -0.008(3) 0.034(3)
C8 0.069(4) 0.121(6) 0.073(4) -0.005(4) -0.005(4) 0.057(5)
C9 0.078(5) 0.133(7) 0.083(5) -0.008(5) -0.012(4) 0.075(5)
C10 0.051(5) 0.077(6) 0.060(5) 0.000 0.000 0.030(4)
C11 0.063(6) 0.077(7) 0.107(9) 0.000 0.000 0.016(6)
Co1 0.0633(5) 0.0633(5) 0.0319(6) 0.000 0.000 0.0317(3)
N1 0.090(4) 0.058(3) 0.043(2) -0.005(2) -0.015(2) 0.038(3)
O1 0.049(2) 0.059(2) 0.046(2) 0.0003(16) -0.0018(16) 0.0261(17)
O2 0.010(5) 0.039(7) 0.039(6) 0.000 0.000 0.008(5)
Tb1 0.0817(4) 0.0817(4) 0.0302(4) 0.000 0.000 0.0408(2)

loop_
_atom_type_symbol
_atom_type_description
_atom_type_scat_dispersion_real
_atom_type_scat_dispersion_imag
_atom_type_scat_source
C C 0.0033 0.0016 'International Tables Vol C Tables 4.2.6.8 and 6.1.1.4'
H H 0.0000 0.0000 'International Tables Vol C Tables 4.2.6.8 and 6.1.1.4'
N N 0.0061 0.0033 'International Tables Vol C Tables 4.2.6.8 and 6.1.1.4'
O O 0.0106 0.0060 'International Tables Vol C Tables 4.2.6.8 and 6.1.1.4'
Co Co 0.3494 0.9721 'International Tables Vol C Tables 4.2.6.8 and 6.1.1.4'
Tb Tb -0.1723 4.1537 'International Tables Vol C Tables 4.2.6.8 and 6.1.1.4'

loop_
_geom_angle_atom_site_label_1
_geom_angle_atom_site_label_2
_geom_angle_atom_site_label_3
_geom_angle
_geom_angle_site_symmetry_1
_geom_angle_site_symmetry_3
N1 C1 C2 122.3(8) . .
N1 C1 H1 118.8 . .
C2 C1 H1 118.8 . .
C3 C2 C1 119.4(7) . .
C3 C2 H2 120.3 . .
C1 C2 H2 120.3 . .
C2 C3 C5 121.5(8) . .
C2 C3 H3 119.3 . .
C5 C3 H3 119.3 . .
N1 C4 C6 117.3(5) . .
N1 C4 C5 121.2(5) . .
C6 C4 C5 121.4(6) . .
C9 C5 C3 125.7(7) . .
C9 C5 C4 117.7(6) . .
C3 C5 C4 116.6(7) . .
O1 C6 C7 123.6(5) . .
O1 C6 C4 117.8(5) . .
C7 C6 C4 118.6(5) . .
C6 C7 C8 118.4(6) . .
C6 C7 C10 120.0(5) . .
C8 C7 C10 121.6(6) . .
C9 C8 C7 123.4(7) . .
C9 C8 H8 118.3 . .
C7 C8 H8 118.3 . .
C8 C9 C5 120.5(6) . .
C8 C9 H9 119.7 . .
C5 C9 H9 119.7 . .
C7 C10 C7 114.2(7) 10_556 .
C7 C10 C11 112.0(5) 10_556 .
C7 C10 C11 112.0(5) . .
C7 C10 H10 106.0 10_556 .
C7 C10 H10 106.0 . .
C11 C10 H10 106.0 . .
C10 C11 H3A 100(5) . .
C10 C11 H4A 101(5) . .
H3A C11 H4A 119(6) . .
N1 Co1 N1 100.65(17) 2_665 3_565
N1 Co1 N1 100.65(17) 2_665 .
N1 Co1 N1 100.65(17) 3_565 .
N1 Co1 O1 78.38(16) 2_665 2_665
N1 Co1 O1 99.84(16) 3_565 2_665
N1 Co1 O1 159.30(17) . 2_665
N1 Co1 O1 159.30(17) 2_665 3_565
N1 Co1 O1 78.38(16) 3_565 3_565
N1 Co1 O1 99.84(16) . 3_565
O1 Co1 O1 81.41(14) 2_665 3_565
N1 Co1 O1 99.84(16) 2_665 .
N1 Co1 O1 159.30(17) 3_565 .
N1 Co1 O1 78.38(16) . .
O1 Co1 O1 81.41(14) 2_665 .
O1 Co1 O1 81.41(14) 3_565 .
N1 Co1 Tb1 117.28(14) 2_665 .
N1 Co1 Tb1 117.28(14) 3_565 .
N1 Co1 Tb1 117.28(14) . .
O1 Co1 Tb1 48.85(9) 2_665 .
O1 Co1 Tb1 48.85(9) 3_565 .
O1 Co1 Tb1 48.85(9) . .
C1 N1 C4 118.9(6) . .
C1 N1 Co1 128.5(5) . .
C4 N1 Co1 112.5(3) . .
C6 O1 Co1 114.0(3) . .
C6 O1 Tb1 138.3(3) . .
Co1 O1 Tb1 87.04(13) . .
Tb1 O2 H1A 168(9) . .
O1 Tb1 O1 91.79(17) 11_666 2_665
O1 Tb1 O1 139.27(6) 11_666 .
O1 Tb1 O1 74.13(13) 2_665 .
O1 Tb1 O1 74.13(13) 11_666 10_556
O1 Tb1 O1 139.27(6) 2_665 10_556
O1 Tb1 O1 91.79(17) . 10_556
O1 Tb1 O1 74.13(13) 11_666 12_566
O1 Tb1 O1 139.27(6) 2_665 12_566
O1 Tb1 O1 139.27(6) . 12_566
O1 Tb1 O1 74.13(13) 10_556 12_566
O1 Tb1 O1 139.27(6) 11_666 3_565
O1 Tb1 O1 74.13(13) 2_665 3_565
O1 Tb1 O1 74.13(13) . 3_565
O1 Tb1 O1 139.27(6) 10_556 3_565
O1 Tb1 O1 91.79(17) 12_566 3_565
O1 Tb1 O2 70.31(19) 11_666 3_565
O1 Tb1 O2 70.31(19) 2_665 3_565
O1 Tb1 O2 68.96(19) . 3_565
O1 Tb1 O2 68.96(19) 10_556 3_565
O1 Tb1 O2 134.10(8) 12_566 3_565
O1 Tb1 O2 134.10(8) 3_565 3_565
O1 Tb1 O2 68.96(19) 11_666 .
O1 Tb1 O2 68.96(19) 2_665 .
O1 Tb1 O2 134.10(8) . .
O1 Tb1 O2 134.10(8) 10_556 .
O1 Tb1 O2 70.31(19) 12_566 .
O1 Tb1 O2 70.31(19) 3_565 .
O2 Tb1 O2 120.000(1) 3_565 .
O1 Tb1 O2 134.10(8) 11_666 2_665
O1 Tb1 O2 134.10(8) 2_665 2_665
O1 Tb1 O2 70.31(19) . 2_665
O1 Tb1 O2 70.31(19) 10_556 2_665
O1 Tb1 O2 68.96(19) 12_566 2_665
O1 Tb1 O2 68.96(19) 3_565 2_665
O2 Tb1 O2 120.000(3) 3_565 2_665
O2 Tb1 O2 120.000(2) . 2_665
O1 Tb1 Co1 44.11(8) 11_666 10_556
O1 Tb1 Co1 135.89(8) 2_665 10_556
O1 Tb1 Co1 135.89(8) . 10_556
O1 Tb1 Co1 44.11(8) 10_556 10_556
O1 Tb1 Co1 44.11(8) 12_566 10_556
O1 Tb1 Co1 135.89(8) 3_565 10_556
O2 Tb1 Co1 90.0 3_565 10_556
O2 Tb1 Co1 90.000(1) . 10_556
O2 Tb1 Co1 90.0 2_665 10_556
O1 Tb1 Co1 135.89(8) 11_666 .
O1 Tb1 Co1 44.11(8) 2_665 .
O1 Tb1 Co1 44.11(8) . .
O1 Tb1 Co1 135.89(8) 10_556 .
O1 Tb1 Co1 135.89(8) 12_566 .
O1 Tb1 Co1 44.11(8) 3_565 .
O2 Tb1 Co1 90.000(1) 3_565 .
O2 Tb1 Co1 90.000(1) . .
O2 Tb1 Co1 90.0 2_665 .
Co1 Tb1 Co1 180.0 10_556 .

loop_
_geom_bond_atom_site_label_1
_geom_bond_atom_site_label_2
_geom_bond_distance
_geom_bond_site_symmetry_2
C1 N1 1.317(7) .
C1 C2 1.402(10) .
C1 H1 0.9300 .
C2 C3 1.345(11) .
C2 H2 0.9300 .
C3 C5 1.390(9) .
C3 H3 0.9300 .
C4 N1 1.379(7) .
C4 C6 1.421(7) .
C4 C5 1.430(8) .
C5 C9 1.386(10) .
C6 O1 1.314(6) .
C6 C7 1.395(8) .
C7 C8 1.403(8) .
C7 C10 1.526(7) .
C8 C9 1.357(9) .
C8 H8 0.9300 .
C9 H9 0.9300 .
C10 C7 1.526(7) 10_556
C10 C11 1.558(13) .
C10 H10 0.9800 .
C11 H3A 1.19(10) .
C11 H4A 1.01(2) .
Co1 N1 2.099(5) 2_665
Co1 N1 2.099(5) 3_565
Co1 N1 2.099(5) .
Co1 O1 2.122(3) 2_665
Co1 O1 2.122(3) 3_565
Co1 O1 2.122(3) .
Co1 Tb1 3.0453(12) .
O1 Tb1 2.296(3) .
O2 Tb1 2.658(11) .
O2 H1A 0.849(10) .
Tb1 O1 2.296(3) 11_666
Tb1 O1 2.296(3) 2_665
Tb1 O1 2.296(3) 10_556
Tb1 O1 2.296(3) 12_566
Tb1 O1 2.296(3) 3_565
Tb1 O2 2.658(11) 3_565
Tb1 O2 2.658(11) 2_665
Tb1 Co1 3.0453(12) 10_556

loop_
_geom_torsion_atom_site_label_1
_geom_torsion_atom_site_label_2
_geom_torsion_atom_site_label_3
_geom_torsion_atom_site_label_4
_geom_torsion
_geom_torsion_site_symmetry_1
_geom_torsion_site_symmetry_4
N1 C1 C2 C3 0.2(12) . .
C1 C2 C3 C5 -0.8(12) . .
C2 C3 C5 C9 178.5(8) . .
C2 C3 C5 C4 0.0(11) . .
N1 C4 C5 C9 -177.2(6) . .
C6 C4 C5 C9 -1.3(9) . .
N1 C4 C5 C3 1.4(9) . .
C6 C4 C5 C3 177.3(6) . .
N1 C4 C6 O1 -2.2(7) . .
C5 C4 C6 O1 -178.3(5) . .
N1 C4 C6 C7 175.6(5) . .
C5 C4 C6 C7 -0.4(8) . .
O1 C6 C7 C8 179.5(5) . .
C4 C6 C7 C8 1.8(8) . .
O1 C6 C7 C10 2.5(9) . .
C4 C6 C7 C10 -175.2(5) . .
C6 C7 C8 C9 -1.6(11) . .
C10 C7 C8 C9 175.4(7) . .
C7 C8 C9 C5 -0.2(12) . .
C3 C5 C9 C8 -176.8(7) . .
C4 C5 C9 C8 1.6(10) . .
C6 C7 C10 C7 -103.3(7) . 10_556
C8 C7 C10 C7 79.7(9) . 10_556
C6 C7 C10 C11 128.1(7) . .
C8 C7 C10 C11 -48.9(10) . .
C2 C1 N1 C4 1.2(10) . .
C2 C1 N1 Co1 -179.6(5) . .
C6 C4 N1 C1 -178.1(5) . .
C5 C4 N1 C1 -2.1(8) . .
C6 C4 N1 Co1 2.6(6) . .
C5 C4 N1 Co1 178.6(4) . .
N1 Co1 N1 C1 81.1(5) 2_665 .
N1 Co1 N1 C1 -22.0(5) 3_565 .
O1 Co1 N1 C1 166.4(5) 2_665 .
O1 Co1 N1 C1 -101.9(5) 3_565 .
O1 Co1 N1 C1 179.1(5) . .
Tb1 Co1 N1 C1 -150.4(5) . .
N1 Co1 N1 C4 -99.6(4) 2_665 .
N1 Co1 N1 C4 157.3(4) 3_565 .
O1 Co1 N1 C4 -14.3(7) 2_665 .
O1 Co1 N1 C4 77.4(4) 3_565 .
O1 Co1 N1 C4 -1.6(3) . .
Tb1 Co1 N1 C4 28.8(4) . .
C7 C6 O1 Co1 -177.0(4) . .
C4 C6 O1 Co1 0.7(6) . .
C7 C6 O1 Tb1 68.5(7) . .
C4 C6 O1 Tb1 -113.8(5) . .
N1 Co1 O1 C6 99.5(3) 2_665 .
N1 Co1 O1 C6 -88.9(5) 3_565 .
N1 Co1 O1 C6 0.5(3) . .
O1 Co1 O1 C6 176.0(4) 2_665 .
O1 Co1 O1 C6 -101.4(4) 3_565 .
Tb1 Co1 O1 C6 -142.7(4) . .
N1 Co1 O1 Tb1 -117.79(16) 2_665 .
N1 Co1 O1 Tb1 53.8(5) 3_565 .
N1 Co1 O1 Tb1 143.24(16) . .
O1 Co1 O1 Tb1 -41.26(5) 2_665 .
O1 Co1 O1 Tb1 41.26(5) 3_565 .
C6 O1 Tb1 O1 -123.9(5) . 11_666
Co1 O1 Tb1 O1 112.52(3) . 11_666
C6 O1 Tb1 O1 162.4(5) . 2_665
Co1 O1 Tb1 O1 38.80(4) . 2_665
C6 O1 Tb1 O1 -56.4(5) . 10_556
Co1 O1 Tb1 O1 180.0 . 10_556
C6 O1 Tb1 O1 11.1(5) . 12_566
Co1 O1 Tb1 O1 -112.52(3) . 12_566
C6 O1 Tb1 O1 84.8(6) . 3_565
Co1 O1 Tb1 O1 -38.80(4) . 3_565
C6 O1 Tb1 O2 -123.0(5) . 3_565
Co1 O1 Tb1 O2 113.4(2) . 3_565
C6 O1 Tb1 O2 125.1(6) . .
Co1 O1 Tb1 O2 1.5(4) . .
C6 O1 Tb1 O2 12.0(5) . 2_665
Co1 O1 Tb1 O2 -111.7(2) . 2_665
C6 O1 Tb1 Co1 -56.4(5) . 10_556
Co1 O1 Tb1 Co1 180.0 . 10_556
C6 O1 Tb1 Co1 123.6(5) . .
N1 Co1 Tb1 O1 -41.27(19) 2_665 11_666
N1 Co1 Tb1 O1 78.73(19) 3_565 11_666
N1 Co1 Tb1 O1 -161.27(19) . 11_666
O1 Co1 Tb1 O1 0.0 2_665 11_666
O1 Co1 Tb1 O1 120.000(1) 3_565 11_666
O1 Co1 Tb1 O1 -120.0 . 11_666
N1 Co1 Tb1 O1 -41.27(19) 2_665 2_665
N1 Co1 Tb1 O1 78.73(19) 3_565 2_665
N1 Co1 Tb1 O1 -161.27(19) . 2_665
O1 Co1 Tb1 O1 120.000(1) 3_565 2_665
O1 Co1 Tb1 O1 -120.000(1) . 2_665
N1 Co1 Tb1 O1 78.73(19) 2_665 .
N1 Co1 Tb1 O1 -161.27(19) 3_565 .
N1 Co1 Tb1 O1 -41.27(19) . .
O1 Co1 Tb1 O1 120.0 2_665 .
O1 Co1 Tb1 O1 -120.0 3_565 .
N1 Co1 Tb1 O1 78.73(19) 2_665 10_556
N1 Co1 Tb1 O1 -161.27(19) 3_565 10_556
N1 Co1 Tb1 O1 -41.27(19) . 10_556
O1 Co1 Tb1 O1 120.0 2_665 10_556
O1 Co1 Tb1 O1 -120.0 3_565 10_556
O1 Co1 Tb1 O1 0.0 . 10_556
N1 Co1 Tb1 O1 -161.27(19) 2_665 12_566
N1 Co1 Tb1 O1 -41.27(19) 3_565 12_566
N1 Co1 Tb1 O1 78.73(19) . 12_566
O1 Co1 Tb1 O1 -120.0 2_665 12_566
O1 Co1 Tb1 O1 0.0 3_565 12_566
O1 Co1 Tb1 O1 120.0 . 12_566
N1 Co1 Tb1 O1 -161.27(19) 2_665 3_565
N1 Co1 Tb1 O1 -41.27(19) 3_565 3_565
N1 Co1 Tb1 O1 78.73(19) . 3_565
O1 Co1 Tb1 O1 -120.0 2_665 3_565
O1 Co1 Tb1 O1 120.0 . 3_565
N1 Co1 Tb1 O2 19.8(3) 2_665 3_565
N1 Co1 Tb1 O2 139.8(3) 3_565 3_565
N1 Co1 Tb1 O2 -100.2(3) . 3_565
O1 Co1 Tb1 O2 61.1(3) 2_665 3_565
O1 Co1 Tb1 O2 -178.9(3) 3_565 3_565
O1 Co1 Tb1 O2 -58.9(3) . 3_565
N1 Co1 Tb1 O2 -100.2(3) 2_665 .
N1 Co1 Tb1 O2 19.8(3) 3_565 .
N1 Co1 Tb1 O2 139.8(3) . .
O1 Co1 Tb1 O2 -58.9(3) 2_665 .
O1 Co1 Tb1 O2 61.1(3) 3_565 .
O1 Co1 Tb1 O2 -178.9(3) . .
N1 Co1 Tb1 O2 139.8(3) 2_665 2_665
N1 Co1 Tb1 O2 -100.2(3) 3_565 2_665
N1 Co1 Tb1 O2 19.8(3) . 2_665
O1 Co1 Tb1 O2 -178.9(3) 2_665 2_665
O1 Co1 Tb1 O2 -58.9(3) 3_565 2_665
O1 Co1 Tb1 O2 61.1(3) . 2_665
N1 Co1 Tb1 Co1 -60(34) 2_665 10_556
N1 Co1 Tb1 Co1 60(56) 3_565 10_556
N1 Co1 Tb1 Co1 180(56) . 10_556
O1 Co1 Tb1 Co1 -19(34) 2_665 10_556
O1 Co1 Tb1 Co1 101(56) 3_565 10_556
O1 Co1 Tb1 Co1 -139(34) . 10_556
